data_1507501
loop_
_publ_author_name
'Greig, Ian R.'
'Tozer, Matthew J.'
'Wright, Paul T.'

_publ_section_title
;
 Synthesis of Cyclic Sulfonamides through Intramolecular
 Diels&#x2212;Alder Reactions
;
_journal_issue 3
_journal_name_full 'Organic Letters'
_journal_page_first 369
_journal_paper_doi 10.1021/ol006863e
_journal_volume 3
_journal_year 2001
_chemical_formula_sum 'C20 H20 Cl N O2 S'
_chemical_formula_weight 373.88
_chemical_name_systematic
;
 ?
;
_space_group_IT_number 2
_symmetry_cell_setting triclinic
_symmetry_space_group_name_Hall '-P 1'
_symmetry_space_group_name_H-M 'P -1'
_atom_sites_solution_hydrogens geom
_atom_sites_solution_primary direct
_atom_sites_solution_secondary difmap
_audit_creation_method SHELXL-97
_cell_angle_alpha 74.730(10)
_cell_angle_beta 87.330(10)
_cell_angle_gamma 86.800(10)
_cell_formula_units_Z 2
_cell_length_a 6.1500(10)
_cell_length_b 10.4330(10)
_cell_length_c 14.725(2)
_cell_measurement_reflns_used 41
_cell_measurement_temperature 293(2)
_cell_measurement_theta_max 12.50
_cell_measurement_theta_min 4.64
_cell_volume 909.5(2)
_computing_cell_refinement 'Siemens XSCANS'
_computing_data_collection 'Siemens XSCANS'
_computing_data_reduction 'Siemens SHELXTL'
_computing_molecular_graphics 'Siemens SHELXTL'
_computing_publication_material 'Siemens SHELXTL'
_computing_structure_refinement 'SHELXL-97 (Sheldrick, 1997)'
_computing_structure_solution 'SHELXS-97 (Sheldrick, 1990)'
_diffrn_ambient_temperature 293(2)
_diffrn_measured_fraction_theta_full 0.988
_diffrn_measured_fraction_theta_max 0.988
_diffrn_measurement_method '\w scans'
_diffrn_radiation_monochromator graphite
_diffrn_radiation_source 'fine-focus sealed tube'
_diffrn_radiation_type MoK\a
_diffrn_radiation_wavelength 0.71073
_diffrn_reflns_av_R_equivalents 0.0209
_diffrn_reflns_av_sigmaI/netI 0.0340
_diffrn_reflns_limit_h_max 1
_diffrn_reflns_limit_h_min -7
_diffrn_reflns_limit_k_max 11
_diffrn_reflns_limit_k_min -11
_diffrn_reflns_limit_l_max 17
_diffrn_reflns_limit_l_min -17
_diffrn_reflns_number 4120
_diffrn_reflns_theta_full 25.00
_diffrn_reflns_theta_max 25.00
_diffrn_reflns_theta_min 2.03
_diffrn_standards_interval_count 97
_diffrn_standards_number 3
_exptl_absorpt_coefficient_mu 0.338
_exptl_absorpt_correction_T_max 0.8069
_exptl_absorpt_correction_T_min 0.7813
_exptl_absorpt_correction_type empirical
_exptl_crystal_colour colourless
_exptl_crystal_density_diffrn 1.365
_exptl_crystal_density_method 'not measured'
_exptl_crystal_description block
_exptl_crystal_F_000 392
_exptl_crystal_size_max 0.44
_exptl_crystal_size_mid 0.72
_exptl_crystal_size_min 0.50
_refine_diff_density_max 0.352
_refine_diff_density_min -0.332
_refine_diff_density_rms 0.045
_refine_ls_extinction_method none
_refine_ls_goodness_of_fit_ref 1.051
_refine_ls_hydrogen_treatment mixed
_refine_ls_matrix_type full
_refine_ls_number_parameters 245
_refine_ls_number_reflns 3170
_refine_ls_number_restraints 0
_refine_ls_restrained_S_all 1.051
_refine_ls_R_factor_all 0.0411
_refine_ls_R_factor_gt 0.0358
_refine_ls_shift/su_max 0.001
_refine_ls_shift/su_mean 0.000
_refine_ls_structure_factor_coef Fsqd
_refine_ls_weighting_details 'calc w=1/[\s^2^(Fo^2^)+(0.0404P)^2^+0.4230P] where P=(Fo^2^+2Fc^2^)/3'
_refine_ls_weighting_scheme calc
_refine_ls_wR_factor_gt 0.0909
_refine_ls_wR_factor_ref 0.0946
_reflns_number_gt 2830
_reflns_number_total 3170
_reflns_threshold_expression >2sigma(I)
_cod_data_source_file ol006863e.cif
_cod_data_source_block tc01x98_(compounds_5c_and_6c)
_cod_depositor_comments
;
The following automatic conversions were performed:

'_symmetry_cell_setting' value 'Triclinic' changed to 'triclinic'
according to /home/saulius/struct/CIF-dictionaries/cif_core.dic
dictionary named 'cif_core.dic' version 2.4.2 from 2011-04-26.

Automatic conversion script
Id: cif_fix_values 1715 2011-07-08 13:25:40Z adriana 
;
_cod_original_sg_symbol_H-M P-1
_cod_database_code 1507501

loop_
_symmetry_equiv_pos_as_xyz
'x, y, z'
'-x, -y, -z'

loop_
_atom_site_label
_atom_site_type_symbol
_atom_site_fract_x
_atom_site_fract_y
_atom_site_fract_z
_atom_site_U_iso_or_equiv
_atom_site_adp_type
_atom_site_occupancy
_atom_site_symmetry_multiplicity
_atom_site_calc_flag
_atom_site_refinement_flags
_atom_site_disorder_assembly
_atom_site_disorder_group
N1 N 0.5648(2) 0.71886(17) 0.00884(11) 0.0305(4) Uani 1 1 d . C .
S1 S 0.35133(7) 0.70772(4) 0.07949(3) 0.02295(13) Uani 1 1 d . C .
Cl1 Cl 1.30899(9) 1.02859(6) -0.29959(4) 0.04326(16) Uani 1 1 d . C .
O1 O 0.2654(2) 0.57732(13) 0.10716(10) 0.0346(3) Uani 1 1 d . . .
O2 O 0.1997(2) 0.81659(13) 0.04178(9) 0.0319(3) Uani 1 1 d . . .
C1 C 0.5098(3) 0.73017(18) 0.17284(12) 0.0274(4) Uani 1 1 d . . .
H1B H 0.5367 0.8252 0.1586 0.033 Uiso 1 1 calc R A 1
C2 C 0.3999(3) 0.69297(19) 0.26852(13) 0.0327(4) Uani 1 1 d . C .
H2B H 0.2605 0.7286 0.2766 0.039 Uiso 1 1 calc R . .
C3 C 0.4939(4) 0.6116(2) 0.34154(13) 0.0354(5) Uani 1 1 d . . .
H3A H 0.4222 0.5976 0.4001 0.042 Uiso 1 1 calc R C .
C4 C 0.7127(3) 0.5396(2) 0.33519(13) 0.0361(5) Uani 1 1 d . C .
H4A H 0.8269 0.5935 0.3483 0.043 Uiso 1 1 calc R B 1
C5 C 0.7525(4) 0.5235(2) 0.23285(15) 0.0255(7) Uani 0.855(6) 1 d P C 1
H5A H 0.8973 0.4841 0.2271 0.031 Uiso 0.855(6) 1 calc PR C 1
H5B H 0.6478 0.4642 0.2209 0.031 Uiso 0.855(6) 1 calc PR C 1
C6 C 0.7304(4) 0.6577(4) 0.15995(19) 0.0245(6) Uani 0.855(6) 1 d P C 1
H6A H 0.8480 0.7131 0.1679 0.029 Uiso 0.855(6) 1 calc PR C 1
C5A C 0.835(2) 0.5995(15) 0.2469(9) 0.031(4) Uani 0.145(6) 1 d P C 2
H5A1 H 0.8732 0.6895 0.2439 0.037 Uiso 0.145(6) 1 calc PR C 2
H5A2 H 0.9656 0.5465 0.2394 0.037 Uiso 0.145(6) 1 calc PR C 2
C6A C 0.676(3) 0.5979(18) 0.1774(9) 0.022(4) Uani 0.145(6) 1 d P C 2
H6A1 H 0.5966 0.5157 0.1950 0.026 Uiso 0.145(6) 1 calc PR C 2
C7 C 0.7485(3) 0.6400(2) 0.05961(13) 0.0281(4) Uani 1 1 d . . .
H7A H 0.8859 0.6715 0.0292 0.034 Uiso 1 1 calc R C 1
H7B H 0.7399 0.5469 0.0609 0.034 Uiso 1 1 calc R C 1
C8 C 0.5442(3) 0.7321(2) -0.09195(12) 0.0280(4) Uani 1 1 d . . .
H8A H 0.4073 0.7788 -0.1130 0.034 Uiso 1 1 calc R C .
H8B H 0.5450 0.6446 -0.1034 0.034 Uiso 1 1 calc R . .
C9 C 0.7320(3) 0.80827(18) -0.14605(12) 0.0252(4) Uani 1 1 d . C .
C10 C 0.8380(3) 0.7688(2) -0.22006(14) 0.0331(4) Uani 1 1 d . . .
H10A H 0.7914 0.6954 -0.2372 0.040 Uiso 1 1 calc R C .
C11 C 1.0128(3) 0.8374(2) -0.26905(14) 0.0367(5) Uani 1 1 d . C .
H11A H 1.0821 0.8111 -0.3191 0.044 Uiso 1 1 calc R . .
C12 C 1.0818(3) 0.94491(19) -0.24222(13) 0.0300(4) Uani 1 1 d . . .
C13 C 0.9794(3) 0.98653(19) -0.16888(14) 0.0330(4) Uani 1 1 d . C .
H13A H 1.0275 1.0594 -0.1515 0.040 Uiso 1 1 calc R . .
C14 C 0.8043(3) 0.91820(19) -0.12172(13) 0.0324(4) Uani 1 1 d . . .
H14A H 0.7334 0.9463 -0.0727 0.039 Uiso 1 1 calc R C .
C15 C 0.7295(3) 0.4038(2) 0.40347(12) 0.0298(4) Uani 1 1 d . . .
C16 C 0.9187(3) 0.3600(2) 0.45295(13) 0.0359(5) Uani 1 1 d . C .
H16A H 1.0343 0.4161 0.4455 0.043 Uiso 1 1 calc R . .
C17 C 0.9361(4) 0.2330(2) 0.51339(15) 0.0454(6) Uani 1 1 d . . .
H17A H 1.0634 0.2047 0.5460 0.055 Uiso 1 1 calc R C .
C18 C 0.7667(4) 0.1487(2) 0.52547(16) 0.0495(6) Uani 1 1 d . C .
H18A H 0.7787 0.0642 0.5666 0.059 Uiso 1 1 calc R . .
C19 C 0.5796(4) 0.1900(2) 0.47634(16) 0.0439(5) Uani 1 1 d . . .
H19A H 0.4655 0.1329 0.4836 0.053 Uiso 1 1 calc R C .
C20 C 0.5605(3) 0.3170(2) 0.41580(14) 0.0361(5) Uani 1 1 d . C .
H20A H 0.4331 0.3443 0.3831 0.043 Uiso 1 1 calc R . .

loop_
_atom_site_aniso_label
_atom_site_aniso_U_11
_atom_site_aniso_U_22
_atom_site_aniso_U_33
_atom_site_aniso_U_23
_atom_site_aniso_U_13
_atom_site_aniso_U_12
N1 0.0203(8) 0.0489(10) 0.0218(8) -0.0094(7) 0.0006(6) 0.0026(7)
S1 0.0198(2) 0.0244(2) 0.0256(2) -0.00897(17) 0.00247(17) 0.00028(17)
Cl1 0.0376(3) 0.0497(3) 0.0372(3) -0.0007(2) 0.0043(2) -0.0121(2)
O1 0.0373(8) 0.0270(7) 0.0407(8) -0.0110(6) 0.0049(6) -0.0074(6)
O2 0.0293(7) 0.0304(7) 0.0373(7) -0.0120(6) -0.0040(6) 0.0064(6)
C1 0.0309(10) 0.0277(9) 0.0246(9) -0.0092(7) -0.0013(8) 0.0008(8)
C2 0.0396(11) 0.0327(10) 0.0272(9) -0.0128(8) 0.0049(8) 0.0054(9)
C3 0.0444(12) 0.0380(11) 0.0239(9) -0.0099(8) 0.0068(8) -0.0004(9)
C4 0.0321(10) 0.0457(12) 0.0259(10) -0.0010(9) -0.0003(8) -0.0042(9)
C5 0.0243(12) 0.0290(14) 0.0220(12) -0.0053(10) 0.0018(9) 0.0000(10)
C6 0.0236(13) 0.0269(16) 0.0210(12) -0.0018(12) 0.0002(9) -0.0054(11)
C5A 0.034(8) 0.033(8) 0.025(7) -0.005(6) -0.002(6) -0.008(6)
C6A 0.033(8) 0.013(8) 0.014(7) 0.001(6) 0.020(6) -0.002(7)
C7 0.0195(9) 0.0386(10) 0.0254(9) -0.0076(8) 0.0007(7) 0.0002(8)
C8 0.0263(9) 0.0367(10) 0.0229(9) -0.0109(8) -0.0016(7) -0.0017(8)
C9 0.0267(9) 0.0274(9) 0.0216(8) -0.0075(7) -0.0027(7) 0.0034(7)
C10 0.0354(11) 0.0378(11) 0.0322(10) -0.0197(8) 0.0013(8) -0.0047(9)
C11 0.0376(11) 0.0475(12) 0.0294(10) -0.0189(9) 0.0078(8) -0.0048(9)
C12 0.0290(10) 0.0308(10) 0.0259(9) -0.0003(8) -0.0006(8) -0.0002(8)
C13 0.0404(11) 0.0228(9) 0.0370(10) -0.0102(8) 0.0012(9) -0.0036(8)
C14 0.0410(11) 0.0284(10) 0.0302(10) -0.0136(8) 0.0045(8) 0.0019(8)
C15 0.0324(10) 0.0397(11) 0.0177(8) -0.0087(8) 0.0019(7) -0.0001(8)
C16 0.0306(10) 0.0517(13) 0.0272(10) -0.0146(9) -0.0004(8) 0.0021(9)
C17 0.0457(13) 0.0553(14) 0.0327(11) -0.0107(10) -0.0053(10) 0.0188(11)
C18 0.0655(16) 0.0395(12) 0.0375(12) -0.0045(10) 0.0089(11) 0.0125(12)
C19 0.0500(14) 0.0391(12) 0.0425(12) -0.0131(10) 0.0163(11) -0.0060(10)
C20 0.0314(10) 0.0490(12) 0.0295(10) -0.0140(9) 0.0036(8) -0.0018(9)

loop_
_atom_type_symbol
_atom_type_description
_atom_type_scat_dispersion_real
_atom_type_scat_dispersion_imag
_atom_type_scat_source
C C 0.0033 0.0016 'International Tables Vol C Tables 4.2.6.8 and 6.1.1.4'
H H 0.0000 0.0000 'International Tables Vol C Tables 4.2.6.8 and 6.1.1.4'
N N 0.0061 0.0033 'International Tables Vol C Tables 4.2.6.8 and 6.1.1.4'
O O 0.0106 0.0060 'International Tables Vol C Tables 4.2.6.8 and 6.1.1.4'
S S 0.1246 0.1234 'International Tables Vol C Tables 4.2.6.8 and 6.1.1.4'
Cl Cl 0.1484 0.1585 'International Tables Vol C Tables 4.2.6.8 and 6.1.1.4'

loop_
_geom_angle_atom_site_label_1
_geom_angle_atom_site_label_2
_geom_angle_atom_site_label_3
_geom_angle
C8 N1 C7 120.25(15)
C8 N1 S1 121.23(13)
C7 N1 S1 109.43(12)
O1 S1 O2 116.60(8)
O1 S1 N1 113.81(9)
O2 S1 N1 108.82(8)
O1 S1 C1 108.97(9)
O2 S1 C1 114.39(8)
N1 S1 C1 91.68(8)
C2 C1 C6 117.20(18)
C2 C1 C6A 101.3(5)
C6 C1 C6A 25.1(6)
C2 C1 S1 114.75(14)
C6 C1 S1 103.66(13)
C6A C1 S1 95.3(6)
C3 C2 C1 122.24(19)
C2 C3 C4 123.47(18)
C5A C4 C15 132.1(6)
C5A C4 C3 111.9(6)
C15 C4 C3 113.10(17)
C5A C4 C5 39.6(6)
C15 C4 C5 108.53(17)
C3 C4 C5 109.18(16)
C6 C5 C4 111.04(19)
C5 C6 C7 110.8(2)
C5 C6 C1 111.1(2)
C7 C6 C1 108.74(17)
C6A C5A C4 101.2(12)
C5A C6A C1 105.6(12)
C5A C6A C7 120.4(13)
C1 C6A C7 95.6(8)
N1 C7 C6 106.29(16)
N1 C7 C6A 107.6(5)
C6 C7 C6A 24.2(6)
N1 C8 C9 109.37(15)
C10 C9 C14 118.55(18)
C10 C9 C8 120.77(17)
C14 C9 C8 120.67(16)
C9 C10 C11 120.96(18)
C12 C11 C10 118.89(18)
C11 C12 C13 121.45(18)
C11 C12 Cl1 119.75(15)
C13 C12 Cl1 118.77(15)
C12 C13 C14 118.86(18)
C13 C14 C9 121.28(18)
C20 C15 C16 118.26(19)
C20 C15 C4 121.03(18)
C16 C15 C4 120.66(19)
C17 C16 C15 120.4(2)
C18 C17 C16 120.6(2)
C19 C18 C17 119.6(2)
C18 C19 C20 120.2(2)
C15 C20 C19 120.9(2)

loop_
_geom_bond_atom_site_label_1
_geom_bond_atom_site_label_2
_geom_bond_distance
N1 C8 1.465(2)
N1 C7 1.471(2)
N1 S1 1.6265(15)
S1 O1 1.4370(14)
S1 O2 1.4371(13)
S1 C1 1.7926(18)
Cl1 C12 1.751(2)
C1 C2 1.498(3)
C1 C6 1.544(3)
C1 C6A 1.661(14)
C2 C3 1.317(3)
C3 C4 1.515(3)
C4 C5A 1.475(13)
C4 C15 1.507(3)
C4 C5 1.566(3)
C5 C6 1.527(4)
C6 C7 1.535(3)
C5A C6A 1.45(2)
C6A C7 1.716(13)
C8 C9 1.511(3)
C9 C10 1.386(3)
C9 C14 1.389(3)
C10 C11 1.389(3)
C11 C12 1.377(3)
C12 C13 1.380(3)
C13 C14 1.380(3)
C15 C20 1.390(3)
C15 C16 1.392(3)
C16 C17 1.390(3)
C17 C18 1.376(4)
C18 C19 1.375(4)
C19 C20 1.391(3)
